data_4344873
loop_
_publ_author_name
'Jaros, Sabina W.'
'Guedes da Silva, M F\'atima C'
'Kr\'ol, Jaros\/law'
'Concei\,c\~ao Oliveira, M'
'Smole\'nski, Piotr'
'Pombeiro, Armando J. L.'
'Kirillov, Alexander M.'

_publ_section_title
;
 Bioactive Silver-Organic Networks Assembled from
 1,3,5-Triaza-7-phosphaadamantane and Flexible Cyclohexanecarboxylate
 Blocks.
;
_journal_issue 4
_journal_name_full 'Inorganic chemistry'
_journal_page_first 1486
_journal_page_last 1496
_journal_paper_doi 10.1021/acs.inorgchem.5b02235
_journal_volume 55
_journal_year 2016
_chemical_formula_moiety 'C10 H17 Ag N3 O2 P'
_chemical_formula_sum 'C10 H17 Ag N3 O2 P'
_chemical_formula_weight 350.11
_chemical_name_systematic
; 
 ? 
;
_space_group_IT_number 60
_symmetry_cell_setting orthorhombic
_symmetry_space_group_name_Hall '-P 2n 2ab'
_symmetry_space_group_name_H-M 'P b c n'
_atom_sites_solution_hydrogens geom
_atom_sites_solution_primary direct
_atom_sites_solution_secondary difmap
_audit_creation_method SHELXL-97
_cell_angle_alpha 90.00
_cell_angle_beta 90.00
_cell_angle_gamma 90.00
_cell_formula_units_Z 8
_cell_length_a 20.9473(8)
_cell_length_b 13.3532(4)
_cell_length_c 11.1554(4)
_cell_measurement_reflns_used 8637
_cell_measurement_temperature 150(2)
_cell_measurement_theta_max 27.99
_cell_measurement_theta_min 2.57
_cell_volume 3120.32(19)
_computing_cell_refinement 'Bruker SAINT'
_computing_data_collection 'Bruker APEX2'
_computing_data_reduction 'Bruker SAINT'
_computing_molecular_graphics 'Bruker SHELXTL'
_computing_publication_material 'Bruker SHELXTL'
_computing_structure_refinement 'SHELXL-97 (Sheldrick, 2008)'
_computing_structure_solution 'SHELXS-97 (Sheldrick, 2008)'
_diffrn_ambient_temperature 150(2)
_diffrn_measured_fraction_theta_full 0.998
_diffrn_measured_fraction_theta_max 0.998
_diffrn_measurement_device_type 'Bruker APEX-II CCD'
_diffrn_measurement_method '\f and \w scans'
_diffrn_radiation_monochromator graphite
_diffrn_radiation_source 'fine-focus sealed tube'
_diffrn_radiation_type MoK\a
_diffrn_radiation_wavelength 0.71073
_diffrn_reflns_av_R_equivalents 0.0400
_diffrn_reflns_av_sigmaI/netI 0.0247
_diffrn_reflns_limit_h_max 23
_diffrn_reflns_limit_h_min -25
_diffrn_reflns_limit_k_max 16
_diffrn_reflns_limit_k_min -10
_diffrn_reflns_limit_l_max 13
_diffrn_reflns_limit_l_min -13
_diffrn_reflns_number 22722
_diffrn_reflns_theta_full 25.34
_diffrn_reflns_theta_max 25.34
_diffrn_reflns_theta_min 2.57
_exptl_absorpt_coefficient_mu 1.389
_exptl_absorpt_correction_T_max 0.78
_exptl_absorpt_correction_T_min 0.67
_exptl_absorpt_correction_type multi-scan
_exptl_absorpt_process_details sadabs
_exptl_crystal_colour colourless
_exptl_crystal_density_diffrn 1.491
_exptl_crystal_density_method 'not measured'
_exptl_crystal_description prism
_exptl_crystal_F_000 1408
_exptl_crystal_size_max 0.38
_exptl_crystal_size_mid 0.21
_exptl_crystal_size_min 0.18
_platon_squeeze_details
;
;
_refine_diff_density_max 0.927
_refine_diff_density_min -1.653
_refine_diff_density_rms 0.154
_refine_ls_extinction_method none
_refine_ls_goodness_of_fit_ref 1.195
_refine_ls_hydrogen_treatment constr
_refine_ls_matrix_type full
_refine_ls_number_parameters 154
_refine_ls_number_reflns 2853
_refine_ls_number_restraints 0
_refine_ls_restrained_S_all 1.195
_refine_ls_R_factor_all 0.0576
_refine_ls_R_factor_gt 0.0520
_refine_ls_shift/su_max 0.005
_refine_ls_shift/su_mean 0.001
_refine_ls_structure_factor_coef Fsqd
_refine_ls_weighting_details 'calc w=1/[\s^2^(Fo^2^)+(0.0273P)^2^+40.4123P] where P=(Fo^2^+2Fc^2^)/3'
_refine_ls_weighting_scheme calc
_refine_ls_wR_factor_gt 0.1241
_refine_ls_wR_factor_ref 0.1260
_reflns_number_gt 2561
_reflns_number_total 2853
_reflns_threshold_expression >2sigma(I)
_cod_data_source_file ic5b02235_si_003.cif
_cod_data_source_block WIE64
_cod_database_code 4344873

loop_
_symmetry_equiv_pos_as_xyz
'x, y, z'
'-x+1/2, -y+1/2, z+1/2'
'x+1/2, -y+1/2, -z'
'-x, y, -z+1/2'
'-x, -y, -z'
'x-1/2, y-1/2, -z-1/2'
'-x-1/2, y-1/2, z'
'x, -y, z-1/2'

loop_
_atom_site_label
_atom_site_type_symbol
_atom_site_fract_x
_atom_site_fract_y
_atom_site_fract_z
_atom_site_U_iso_or_equiv
_atom_site_adp_type
_atom_site_occupancy
_atom_site_symmetry_multiplicity
_atom_site_calc_flag
_atom_site_refinement_flags
C1 C 0.6031(3) 0.0669(6) 0.3406(6) 0.0208(15) Uani 1 1 d .
C2 C 0.5446(3) 0.0192(5) 0.4011(6) 0.0201(15) Uani 1 1 d .
H2 H 0.5270 -0.0314 0.3439 0.024 Uiso 1 1 calc R
C3 C 0.5663(3) -0.0384(6) 0.5146(6) 0.0215(15) Uani 1 1 d .
H3A H 0.5994 -0.0881 0.4929 0.026 Uiso 1 1 calc R
H3B H 0.5850 0.0090 0.5732 0.026 Uiso 1 1 calc R
C4 C 0.4911(3) 0.0920(5) 0.4290(6) 0.0218(15) Uani 1 1 d .
H4A H 0.4775 0.1257 0.3542 0.026 Uiso 1 1 calc R
H4B H 0.5070 0.1440 0.4848 0.026 Uiso 1 1 calc R
C11 C 0.7388(3) 0.2854(5) -0.0464(5) 0.0141(13) Uani 1 1 d .
H11A H 0.7855 0.2743 -0.0444 0.017 Uiso 1 1 calc R
H11B H 0.7201 0.2372 -0.1040 0.017 Uiso 1 1 calc R
C12 C 0.7351(3) 0.3740(4) 0.1811(5) 0.0132(13) Uani 1 1 d .
H12A H 0.7145 0.3791 0.2608 0.016 Uiso 1 1 calc R
H12B H 0.7817 0.3675 0.1937 0.016 Uiso 1 1 calc R
C13 C 0.6230(3) 0.3064(5) 0.0730(6) 0.0154(13) Uani 1 1 d .
H13A H 0.6014 0.2587 0.0184 0.018 Uiso 1 1 calc R
H13B H 0.5984 0.3088 0.1488 0.018 Uiso 1 1 calc R
C14 C 0.8434(3) 0.0938(5) 0.4010(5) 0.0157(13) Uani 1 1 d .
H14A H 0.8503 0.0284 0.3611 0.019 Uiso 1 1 calc R
H14B H 0.8624 0.1463 0.3496 0.019 Uiso 1 1 calc R
C15 C 0.7469(3) 0.0368(5) 0.4921(5) 0.0148(13) Uani 1 1 d .
H15A H 0.7503 -0.0297 0.4534 0.018 Uiso 1 1 calc R
H15B H 0.7010 0.0515 0.5035 0.018 Uiso 1 1 calc R
C16 C 0.8471(3) -0.0171(5) 0.0951(6) 0.0164(13) Uani 1 1 d .
H16A H 0.8545 0.0498 0.0595 0.020 Uiso 1 1 calc R
H16B H 0.8682 -0.0184 0.1745 0.020 Uiso 1 1 calc R
N11 N 0.7741(3) 0.1120(4) 0.4117(4) 0.0156(11) Uani 1 1 d .
N12 N 0.7781(3) -0.0318(4) 0.1115(4) 0.0131(11) Uani 1 1 d .
N13 N 0.6234(2) 0.4066(4) 0.0178(5) 0.0154(11) Uani 1 1 d .
O1 O 0.6405(2) 0.0078(4) 0.2852(4) 0.0263(11) Uani 1 1 d .
O2 O 0.6134(2) 0.1577(4) 0.3514(5) 0.0338(13) Uani 1 1 d .
P1 P 0.70538(8) 0.26124(11) 0.10432(14) 0.0127(3) Uani 1 1 d .
Ag1 Ag 0.72215(2) 0.10856(3) 0.20979(4) 0.01530(16) Uani 1 1 d .

loop_
_atom_site_aniso_label
_atom_site_aniso_U_11
_atom_site_aniso_U_22
_atom_site_aniso_U_33
_atom_site_aniso_U_23
_atom_site_aniso_U_13
_atom_site_aniso_U_12
C1 0.010(3) 0.033(4) 0.019(3) 0.009(3) 0.000(3) -0.001(3)
C2 0.012(3) 0.033(4) 0.016(3) 0.006(3) 0.002(3) 0.000(3)
C3 0.013(3) 0.032(4) 0.020(3) 0.005(3) -0.002(3) 0.002(3)
C4 0.024(4) 0.029(4) 0.013(3) 0.006(3) 0.004(3) 0.005(3)
C11 0.022(3) 0.013(3) 0.007(3) 0.005(2) 0.007(2) 0.000(2)
C12 0.019(3) 0.011(3) 0.009(3) 0.004(2) -0.005(2) 0.000(2)
C13 0.023(3) 0.014(3) 0.009(3) 0.004(2) 0.003(3) -0.004(3)
C14 0.021(3) 0.015(3) 0.011(3) -0.001(2) 0.002(3) -0.002(3)
C15 0.018(3) 0.012(3) 0.015(3) 0.002(3) -0.002(3) -0.003(3)
C16 0.024(3) 0.011(3) 0.014(3) 0.000(2) 0.001(3) -0.005(3)
N11 0.025(3) 0.011(3) 0.010(2) -0.004(2) -0.001(2) -0.003(2)
N12 0.024(3) 0.007(2) 0.008(2) -0.0010(19) 0.000(2) 0.001(2)
N13 0.017(3) 0.020(3) 0.010(2) 0.002(2) -0.003(2) -0.001(2)
O1 0.019(2) 0.035(3) 0.025(3) 0.009(2) 0.005(2) 0.002(2)
O2 0.023(3) 0.033(3) 0.045(3) 0.005(3) 0.005(2) -0.004(2)
P1 0.0207(8) 0.0074(7) 0.0098(7) 0.0008(6) 0.0018(6) -0.0010(6)
Ag1 0.0236(3) 0.0094(2) 0.0128(2) 0.00194(18) 0.0018(2) -0.00089(19)

loop_
_atom_type_symbol
_atom_type_description
_atom_type_scat_dispersion_real
_atom_type_scat_dispersion_imag
_atom_type_scat_source
C C 0.0033 0.0016 'International Tables Vol C Tables 4.2.6.8 and 6.1.1.4'
H H 0.0000 0.0000 'International Tables Vol C Tables 4.2.6.8 and 6.1.1.4'
N N 0.0061 0.0033 'International Tables Vol C Tables 4.2.6.8 and 6.1.1.4'
O O 0.0106 0.0060 'International Tables Vol C Tables 4.2.6.8 and 6.1.1.4'
P P 0.1023 0.0942 'International Tables Vol C Tables 4.2.6.8 and 6.1.1.4'
Ag Ag -0.8971 1.1015 'International Tables Vol C Tables 4.2.6.8 and 6.1.1.4'

loop_
_geom_angle_atom_site_label_1
_geom_angle_atom_site_label_2
_geom_angle_atom_site_label_3
_geom_angle
_geom_angle_site_symmetry_1
_geom_angle_site_symmetry_3
O2 C1 O1 123.2(6) . .
O2 C1 C2 120.1(6) . .
O1 C1 C2 116.6(6) . .
C4 C2 C1 114.4(6) . .
C4 C2 C3 111.5(5) . .
C1 C2 C3 109.3(5) . .
C4 C2 H2 107.0 . .
C1 C2 H2 107.0 . .
C3 C2 H2 107.0 . .
C4 C3 C2 109.7(5) 5_656 .
C4 C3 H3A 109.7 5_656 .
C2 C3 H3A 109.7 . .
C4 C3 H3B 109.7 5_656 .
C2 C3 H3B 109.7 . .
H3A C3 H3B 108.2 . .
C2 C4 C3 111.4(6) . 5_656
C2 C4 H4A 109.4 . .
C3 C4 H4A 109.4 5_656 .
C2 C4 H4B 109.4 . .
C3 C4 H4B 109.4 5_656 .
H4A C4 H4B 108.0 . .
N11 C11 P1 112.5(4) 2_654 .
N11 C11 H11A 109.1 2_654 .
P1 C11 H11A 109.1 . .
N11 C11 H11B 109.1 2_654 .
P1 C11 H11B 109.1 . .
H11A C11 H11B 107.8 . .
N12 C12 P1 112.5(4) 7_765 .
N12 C12 H12A 109.1 7_765 .
P1 C12 H12A 109.1 . .
N12 C12 H12B 109.1 7_765 .
P1 C12 H12B 109.1 . .
H12A C12 H12B 107.8 . .
N13 C13 P1 111.5(4) . .
N13 C13 H13A 109.3 . .
P1 C13 H13A 109.3 . .
N13 C13 H13B 109.3 . .
P1 C13 H13B 109.3 . .
H13A C13 H13B 108.0 . .
N13 C14 N11 113.0(5) 2_655 .
N13 C14 H14A 109.0 2_655 .
N11 C14 H14A 109.0 . .
N13 C14 H14B 109.0 2_655 .
N11 C14 H14B 109.0 . .
H14A C14 H14B 107.8 . .
N11 C15 N12 114.2(5) . 8_556
N11 C15 H15A 108.7 . .
N12 C15 H15A 108.7 8_556 .
N11 C15 H15B 108.7 . .
N12 C15 H15B 108.7 8_556 .
H15A C15 H15B 107.6 . .
N13 C16 N12 113.1(5) 7_755 .
N13 C16 H16A 109.0 7_755 .
N12 C16 H16A 109.0 . .
N13 C16 H16B 109.0 7_755 .
N12 C16 H16B 109.0 . .
H16A C16 H16B 107.8 . .
C15 N11 C11 111.9(5) . 2_655
C15 N11 C14 108.6(5) . .
C11 N11 C14 111.0(5) 2_655 .
C15 N11 Ag1 111.8(4) . .
C11 N11 Ag1 102.9(3) 2_655 .
C14 N11 Ag1 110.6(4) . .
C16 N12 C15 109.0(5) . 8
C16 N12 C12 110.8(5) . 7_755
C15 N12 C12 110.2(5) 8 7_755
C16 N12 Ag1 114.9(4) . .
C15 N12 Ag1 103.0(3) 8 .
C12 N12 Ag1 108.6(3) 7_755 .
C16 N13 C14 108.8(5) 7_765 2_654
C16 N13 C13 112.8(5) 7_765 .
C14 N13 C13 111.6(5) 2_654 .
C1 O1 Ag1 105.6(4) . .
C12 P1 C11 98.8(3) . .
C12 P1 C13 97.8(3) . .
C11 P1 C13 97.1(3) . .
C12 P1 Ag1 114.91(19) . .
C11 P1 Ag1 122.9(2) . .
C13 P1 Ag1 120.5(2) . .
O1 Ag1 P1 124.31(13) . .
O1 Ag1 N12 94.03(18) . .
P1 Ag1 N12 120.07(12) . .
O1 Ag1 N11 90.28(17) . .
P1 Ag1 N11 119.58(13) . .
N12 Ag1 N11 101.99(17) . .

loop_
_geom_bond_atom_site_label_1
_geom_bond_atom_site_label_2
_geom_bond_distance
_geom_bond_site_symmetry_2
C1 O2 1.238(9) .
C1 O1 1.272(9) .
C1 C2 1.536(9) .
C2 C4 1.515(9) .
C2 C3 1.550(9) .
C2 H2 1.0000 .
C3 C4 1.535(9) 5_656
C3 H3A 0.9900 .
C3 H3B 0.9900 .
C4 C3 1.535(9) 5_656
C4 H4A 0.9900 .
C4 H4B 0.9900 .
C11 N11 1.473(8) 2_654
C11 P1 1.849(6) .
C11 H11A 0.9900 .
C11 H11B 0.9900 .
C12 N12 1.503(7) 7_765
C12 P1 1.841(6) .
C12 H12A 0.9900 .
C12 H12B 0.9900 .
C13 N13 1.473(8) .
C13 P1 1.862(7) .
C13 H13A 0.9900 .
C13 H13B 0.9900 .
C14 N13 1.477(8) 2_655
C14 N11 1.478(8) .
C14 H14A 0.9900 .
C14 H14B 0.9900 .
C15 N11 1.462(8) .
C15 N12 1.484(8) 8_556
C15 H15A 0.9900 .
C15 H15B 0.9900 .
C16 N13 1.470(8) 7_755
C16 N12 1.471(8) .
C16 H16A 0.9900 .
C16 H16B 0.9900 .
N11 C11 1.473(8) 2_655
N11 Ag1 2.502(5) .
N12 C15 1.484(8) 8
N12 C12 1.503(7) 7_755
N12 Ag1 2.467(5) .
N13 C16 1.470(8) 7_765
N13 C14 1.477(8) 2_654
O1 Ag1 2.333(5) .
P1 Ag1 2.3800(16) .

loop_
_platon_squeeze_void_nr
_platon_squeeze_void_average_x
_platon_squeeze_void_average_y
_platon_squeeze_void_average_z
_platon_squeeze_void_volume
_platon_squeeze_void_count_electrons
_platon_squeeze_void_content
1 0.000 0.000 -0.010 435 232 ' '
2 0.500 0.500 -0.015 435 232 ' '
